data_4120164
loop_
_publ_author_name
'Wen-Bo Liu'
'Corey M. Reeves'
'Scott C. Virgil'
'Brian M. Stoltz'

_publ_contact_author_address
;
Beckman Institute
Caltech 139-74
Pasadena CA 91125
USA
;
_publ_contact_author_email xray@caltech.edu
_publ_contact_author_name 'Xray Staff'
_publ_section_title
;
 Construction of Vicinal Tertiary and All-Carbon Quaternary Stereocenters
 via Ir-Catalyzed Regio-, Diastereo-, and Enantioselective Allylic
 Alkylation and Applications in Sequential Pd Catalysis
;
_journal_name_full 'Journal of the American Chemical Society'
_journal_page_first 10626
_journal_page_last 10629
_journal_paper_doi 10.1021/ja4052075
_journal_volume 135
_journal_year 2013
_chemical_absolute_configuration ad
_chemical_formula_moiety 'C19 H18 O3 S'
_chemical_formula_sum 'C19 H18 O3 S'
_chemical_formula_weight 326.39
_chemical_name_systematic
;
 ?
;
_space_group_crystal_system orthorhombic
_space_group_IT_number 19
_space_group_name_Hall 'P 2ac 2ab'
_space_group_name_H-M_alt 'P 21 21 21'
_symmetry_space_group_name_Hall 'P 2ac 2ab'
_symmetry_space_group_name_H-M 'P 21 21 21'
_atom_sites_solution_hydrogens difmap
_atom_sites_solution_primary dual
_audit_creation_date 2013-04-27
_audit_creation_method
;
  Olex2 1.2
  (compiled Apr 23 2013 17:59:47, GUI svn.r4465),
 SHELXL-2013,
 and manual edit
;
_cell_angle_alpha 90
_cell_angle_beta 90
_cell_angle_gamma 90
_cell_formula_units_Z 4
_cell_length_a 8.4853(3)
_cell_length_b 10.8613(4)
_cell_length_c 17.6979(6)
_cell_measurement_reflns_used 9849
_cell_measurement_temperature 100
_cell_measurement_theta_max 30.92
_cell_measurement_theta_min 2.30
_cell_volume 1631.06(10)
_computing_cell_refinement 'SAINT V8.27B (Bruker-AXS, 2007)'
_computing_data_collection 'Bruker SMART v5.054 (Bruker-AXS, 2007)'
_computing_data_reduction 'SAINT V8.27B (Bruker-AXS, 2007)'
_computing_molecular_graphics 'DIAMOND 3 (Crystal Impact, 1999)'
_computing_publication_material
;
O. V. Dolomanov, L. J. Bourhis, R. J. Gildea, J. A. K. Howard and H. Puschmann,
OLEX2: a complete structure solution, refinement and analysis program.
J. Appl. Cryst. (2009). 42, 339-341.
 and SHELXTL (Bruker-AXS, 2007)
;
_computing_structure_refinement 'SHELXL-2013/2 (Sheldrick, 2013)'
_computing_structure_solution 'SHELXT (Sheldrick, 2012)'
_diffrn_ambient_temperature 100
_diffrn_detector_area_resol_mean 8.19
_diffrn_measured_fraction_theta_full 0.999
_diffrn_measured_fraction_theta_max 0.979
_diffrn_measurement_device_type 'Bruker SMART 1000 ccd'
_diffrn_measurement_method '\f and \w scans'
_diffrn_radiation_monochromator graphite
_diffrn_radiation_type MoK\a
_diffrn_radiation_wavelength 0.71073
_diffrn_reflns_av_R_equivalents 0.0476
_diffrn_reflns_av_unetI/netI 0.0436
_diffrn_reflns_Laue_measured_fraction_full 0.999
_diffrn_reflns_Laue_measured_fraction_max 0.979
_diffrn_reflns_limit_h_max 14
_diffrn_reflns_limit_h_min -14
_diffrn_reflns_limit_k_max 18
_diffrn_reflns_limit_k_min -18
_diffrn_reflns_limit_l_max 29
_diffrn_reflns_limit_l_min -29
_diffrn_reflns_number 49310
_diffrn_reflns_point_group_measured_fraction_full 1.000
_diffrn_reflns_point_group_measured_fraction_max 0.968
_diffrn_reflns_theta_full 25.000
_diffrn_reflns_theta_max 36.673
_diffrn_reflns_theta_min 2.200
_diffrn_source_current 30.0
_diffrn_source_power 1.5
_diffrn_source_target Mo
_diffrn_source_voltage 50.0
_diffrn_standards_number 0
_exptl_absorpt_coefficient_mu 0.211
_exptl_absorpt_correction_T_max 1.0000
_exptl_absorpt_correction_T_min 0.9025
_exptl_absorpt_correction_type multi-scan
_exptl_absorpt_process_details
;
SADABS-2012/1 (Bruker,2012) was used for absorption correction.
wR2(int) was 0.0661 before and 0.0559 after correction.
The Ratio of minimum to maximum transmission is 0.9025.
The \l/2 correction factor is 0.0015.
;
_exptl_crystal_colour colourless
_exptl_crystal_colour_primary colourless
_exptl_crystal_density_diffrn 1.329
_exptl_crystal_description block
_exptl_crystal_F_000 688
_exptl_crystal_size_max 0.29
_exptl_crystal_size_mid 0.23
_exptl_crystal_size_min 0.13
_refine_diff_density_max 0.366
_refine_diff_density_min -0.239
_refine_diff_density_rms 0.061
_refine_ls_abs_structure_details
;
 Flack x determined using 2400 quotients [(I+)-(I-)]/[(I+)+(I-)]
 (Parsons and Flack (2004), Acta Cryst. A60, s61).
;
_refine_ls_abs_structure_Flack 0.01(3)
_refine_ls_extinction_method none
_refine_ls_goodness_of_fit_ref 1.546
_refine_ls_hydrogen_treatment refall
_refine_ls_matrix_type full
_refine_ls_number_parameters 303
_refine_ls_number_reflns 7841
_refine_ls_number_restraints 0
_refine_ls_restrained_S_all 1.546
_refine_ls_R_factor_all 0.0694
_refine_ls_R_factor_gt 0.0483
_refine_ls_shift/su_max 0.000
_refine_ls_shift/su_mean 0.000
_refine_ls_structure_factor_coef Fsqd
_refine_ls_weighting_details
;
 w=1/[\s^2^(Fo^2^)+(0.0200P)^2^]
 where P=(Fo^2^+2Fc^2^)/3
;
_refine_ls_weighting_scheme calc
_refine_ls_wR_factor_gt 0.0806
_refine_ls_wR_factor_ref 0.0846
_reflns_Friedel_coverage 0.774
_reflns_Friedel_fraction_full 1.000
_reflns_Friedel_fraction_max 0.955
_reflns_number_gt 6228
_reflns_number_total 7841
_reflns_threshold_expression 'I > 2\s(I)'
_cod_data_source_file ja4052075_si_002.cif
_cod_data_source_block wbl101
_cod_depositor_comments
;
The following automatic conversions were performed:

'_diffrn_source_target' value 'MO' changed to 'Mo' according to the
built-in table from CIF Core dictionary named 'cif_core.dic' version
2.4.1 from 2010-06-29.

Automatic conversion script
Id: cif_fix_values 2281 2013-09-26 08:29:07Z andrius 
;
_cod_database_code 4120164
_cod_database_fobs_code 4120164
_refine_ls_abs_structure_hooft 0.02(3)
_olex2_refinement_description
;
1. others
 Sof(S1A)=Sof(C17A)=Sof(H17A)=1-FVAR(1)
 Sof(S1)=Sof(C17)=Sof(H17)=FVAR(1)
;
_shelx_estimated_absorpt_t_max 0.973
_shelx_estimated_absorpt_t_min 0.941
_shelx_space_group_comment
;
The symmetry employed for this shelxl refinement is uniquely defined
by the following loop, which should always be used as a source of
symmetry information in preference to the above space-group names.
They are only intended as comments.
;
_shelxl_version_number 2013-2

loop_
_space_group_symop_operation_xyz
'x, y, z'
'-x+1/2, -y, z+1/2'
'-x, y+1/2, -z+1/2'
'x+1/2, -y+1/2, -z'

loop_
_atom_site_label
_atom_site_type_symbol
_atom_site_fract_x
_atom_site_fract_y
_atom_site_fract_z
_atom_site_U_iso_or_equiv
_atom_site_adp_type
_atom_site_occupancy
_atom_site_site_symmetry_order
_atom_site_calc_flag
_atom_site_refinement_flags_occupancy
_atom_site_disorder_assembly
_atom_site_disorder_group
S1 S 0.9499(4) 0.3027(2) 0.94237(15) 0.0259(5) Uani 0.514(4) 1 d P A 1
S1A S 0.7396(4) 0.1194(2) 0.89199(14) 0.0265(5) Uani 0.486(4) 1 d P A 2
O1 O 1.09088(13) 0.38644(10) 0.77693(6) 0.0195(2) Uani 1 1 d . . .
O2 O 0.67117(14) 0.38192(10) 0.62982(6) 0.0219(2) Uani 1 1 d . . .
O3 O 0.81983(13) 0.51961(9) 0.69152(6) 0.0203(2) Uani 1 1 d . . .
C1 C 0.84152(17) 0.31081(13) 0.73165(8) 0.0136(3) Uani 1 1 d . . .
C2 C 1.02156(17) 0.32664(13) 0.72915(8) 0.0145(3) Uani 1 1 d . . .
C3 C 1.10643(17) 0.26672(13) 0.66513(8) 0.0143(3) Uani 1 1 d . . .
C4 C 1.26645(18) 0.29606(14) 0.65367(8) 0.0181(3) Uani 1 1 d . . .
H4 H 1.318(2) 0.3501(15) 0.6893(9) 0.011(4) Uiso 1 1 d . . .
C5 C 1.34906(19) 0.24533(16) 0.59414(9) 0.0210(3) Uani 1 1 d . . .
H5 H 1.457(2) 0.2651(17) 0.5866(10) 0.023(5) Uiso 1 1 d . . .
C6 C 1.2737(2) 0.16407(15) 0.54505(8) 0.0212(3) Uani 1 1 d . . .
H6 H 1.331(2) 0.1310(16) 0.5032(10) 0.018(4) Uiso 1 1 d . . .
C7 C 1.11646(19) 0.13461(14) 0.55565(9) 0.0185(3) Uani 1 1 d . . .
H7 H 1.063(2) 0.0786(14) 0.5223(9) 0.012(4) Uiso 1 1 d . . .
C8 C 1.02998(17) 0.18418(13) 0.61611(8) 0.0145(3) Uani 1 1 d . . .
C9 C 0.86046(18) 0.14772(14) 0.62728(8) 0.0160(3) Uani 1 1 d . . .
H9A H 0.8521(19) 0.0620(16) 0.6200(9) 0.014(4) Uiso 1 1 d . . .
H9B H 0.793(2) 0.1850(16) 0.5859(9) 0.014(4) Uiso 1 1 d . . .
C10 C 0.79992(19) 0.17931(14) 0.70619(8) 0.0167(3) Uani 1 1 d . . .
H10A H 0.846(2) 0.1223(16) 0.7428(9) 0.014(4) Uiso 1 1 d . . .
H10B H 0.687(2) 0.1679(16) 0.7083(9) 0.017(4) Uiso 1 1 d . . .
C11 C 0.76761(17) 0.40541(13) 0.67751(8) 0.0152(3) Uani 1 1 d . . .
C12 C 0.7433(2) 0.61446(15) 0.64681(11) 0.0271(4) Uani 1 1 d . . .
H12A H 0.766(3) 0.608(2) 0.5936(13) 0.044(6) Uiso 1 1 d . . .
H12B H 0.784(2) 0.6972(19) 0.6673(11) 0.032(5) Uiso 1 1 d . . .
H12C H 0.624(3) 0.6085(18) 0.6525(11) 0.032(5) Uiso 1 1 d . . .
C13 C 0.77398(18) 0.34324(13) 0.81201(8) 0.0158(3) Uani 1 1 d . . .
H13 H 0.815(2) 0.4264(16) 0.8251(9) 0.017(4) Uiso 1 1 d . . .
C14 C 0.82549(19) 0.25651(14) 0.87406(8) 0.0189(3) Uani 1 1 d . . .
C15 C 0.9443(3) 0.1759(2) 0.98761(11) 0.0441(6) Uani 1 1 d . . .
H15 H 1.003(3) 0.165(3) 1.0297(15) 0.072(8) Uiso 1 1 d . . .
C16 C 0.8455(3) 0.0892(2) 0.96302(13) 0.0416(5) Uani 1 1 d . . .
H16 H 0.827(3) 0.007(3) 0.9846(16) 0.080(9) Uiso 1 1 d . . .
C17 C 0.7757(14) 0.1354(11) 0.8921(7) 0.051(4) Uani 0.514(4) 1 d P A 1
H17 H 0.689(4) 0.098(3) 0.857(2) 0.010(8) Uiso 0.514(4) 1 d P A 1
C17A C 0.9366(19) 0.2793(11) 0.9301(7) 0.045(3) Uani 0.486(4) 1 d P A 2
H17A H 1.003(5) 0.352(4) 0.932(2) 0.009(11) Uiso 0.486(4) 1 d P A 2
C18 C 0.59623(18) 0.35056(15) 0.80905(8) 0.0181(3) Uani 1 1 d . . .
H18 H 0.539(2) 0.2773(17) 0.7991(10) 0.020(4) Uiso 1 1 d . . .
C19 C 0.5128(2) 0.45171(17) 0.81925(10) 0.0252(4) Uani 1 1 d . . .
H19A H 0.564(3) 0.531(2) 0.8281(12) 0.040(6) Uiso 1 1 d . . .
H19B H 0.394(2) 0.4479(17) 0.8176(10) 0.027(5) Uiso 1 1 d . . .

loop_
_atom_site_aniso_label
_atom_site_aniso_U_11
_atom_site_aniso_U_22
_atom_site_aniso_U_33
_atom_site_aniso_U_23
_atom_site_aniso_U_13
_atom_site_aniso_U_12
S1 0.0360(9) 0.0243(10) 0.0173(5) 0.0005(6) -0.0083(5) 0.0058(8)
S1A 0.0335(10) 0.0229(6) 0.0231(7) 0.0093(6) -0.0046(6) -0.0002(6)
O1 0.0198(5) 0.0189(5) 0.0197(5) -0.0039(4) -0.0040(4) -0.0028(4)
O2 0.0242(6) 0.0202(5) 0.0213(5) -0.0007(4) -0.0087(5) 0.0005(4)
O3 0.0220(6) 0.0136(5) 0.0253(6) 0.0036(4) -0.0082(5) -0.0016(4)
C1 0.0145(6) 0.0132(6) 0.0130(6) -0.0002(5) -0.0006(5) -0.0011(5)
C2 0.0168(7) 0.0127(6) 0.0140(6) 0.0026(5) -0.0027(5) -0.0004(5)
C3 0.0151(6) 0.0139(6) 0.0138(6) 0.0019(5) -0.0017(5) -0.0006(5)
C4 0.0166(7) 0.0188(7) 0.0188(7) 0.0024(5) -0.0023(6) -0.0020(6)
C5 0.0160(7) 0.0267(8) 0.0204(7) 0.0046(6) -0.0002(6) -0.0006(6)
C6 0.0232(8) 0.0258(8) 0.0146(7) 0.0024(6) 0.0023(6) 0.0039(6)
C7 0.0223(8) 0.0188(7) 0.0143(6) 0.0004(5) -0.0006(6) 0.0003(6)
C8 0.0168(7) 0.0131(6) 0.0136(6) 0.0023(5) -0.0018(5) 0.0004(5)
C9 0.0185(7) 0.0142(6) 0.0153(6) -0.0024(5) -0.0002(5) -0.0032(5)
C10 0.0191(7) 0.0139(7) 0.0170(7) -0.0010(5) 0.0010(5) -0.0036(5)
C11 0.0149(7) 0.0150(6) 0.0157(6) 0.0004(5) 0.0014(5) -0.0006(5)
C12 0.0330(10) 0.0151(7) 0.0333(9) 0.0058(7) -0.0107(8) 0.0005(7)
C13 0.0197(7) 0.0140(6) 0.0136(6) -0.0006(5) -0.0007(5) 0.0004(5)
C14 0.0215(7) 0.0198(7) 0.0152(7) 0.0004(5) 0.0007(6) 0.0034(6)
C15 0.0537(14) 0.0571(14) 0.0214(9) -0.0026(9) -0.0113(9) 0.0224(12)
C16 0.0451(13) 0.0329(11) 0.0469(12) 0.0186(9) 0.0150(10) 0.0127(10)
C17 0.048(6) 0.054(6) 0.050(5) -0.021(4) -0.018(4) 0.002(4)
C17A 0.051(5) 0.033(5) 0.051(7) 0.009(4) 0.007(5) -0.009(4)
C18 0.0185(7) 0.0194(7) 0.0163(7) 0.0006(6) 0.0006(6) -0.0003(6)
C19 0.0262(9) 0.0251(9) 0.0244(8) -0.0056(7) -0.0034(7) 0.0049(7)

loop_
_atom_type_symbol
_atom_type_description
_atom_type_scat_dispersion_real
_atom_type_scat_dispersion_imag
_atom_type_scat_source
C C 0.0033 0.0016 'International Tables Vol C Tables 4.2.6.8 and 6.1.1.4'
H H 0.0000 0.0000 'International Tables Vol C Tables 4.2.6.8 and 6.1.1.4'
O O 0.0106 0.0060 'International Tables Vol C Tables 4.2.6.8 and 6.1.1.4'
S S 0.1246 0.1234 'International Tables Vol C Tables 4.2.6.8 and 6.1.1.4'

loop_
_geom_angle_atom_site_label_1
_geom_angle_atom_site_label_2
_geom_angle_atom_site_label_3
_geom_angle
C15 S1 C14 94.87(18)
C16 S1A C14 95.02(18)
C11 O3 C12 114.07(12)
C2 C1 C10 108.86(12)
C2 C1 C11 108.20(11)
C2 C1 C13 111.27(11)
C10 C1 C13 112.89(12)
C11 C1 C10 110.12(12)
C11 C1 C13 105.36(11)
O1 C2 C1 121.30(13)
O1 C2 C3 121.79(13)
C3 C2 C1 116.91(12)
C4 C3 C2 118.41(13)
C8 C3 C2 121.60(13)
C8 C3 C4 119.98(13)
C3 C4 H4 118.7(10)
C5 C4 C3 120.59(14)
C5 C4 H4 120.7(10)
C4 C5 H5 120.4(11)
C4 C5 C6 119.70(15)
C6 C5 H5 119.9(11)
C5 C6 H6 119.0(11)
C7 C6 C5 120.27(15)
C7 C6 H6 120.7(11)
C6 C7 H7 121.4(10)
C6 C7 C8 121.19(15)
C8 C7 H7 117.4(10)
C3 C8 C9 121.84(13)
C7 C8 C3 118.25(13)
C7 C8 C9 119.90(13)
C8 C9 H9A 108.3(10)
C8 C9 H9B 109.8(10)
C8 C9 C10 112.49(12)
H9A C9 H9B 104.7(14)
C10 C9 H9A 108.8(10)
C10 C9 H9B 112.4(9)
C1 C10 H10A 107.6(10)
C1 C10 H10B 109.6(10)
C9 C10 C1 113.53(12)
C9 C10 H10A 109.2(10)
C9 C10 H10B 109.8(10)
H10A C10 H10B 106.8(14)
O2 C11 O3 123.43(13)
O2 C11 C1 124.93(13)
O3 C11 C1 111.60(12)
O3 C12 H12A 113.2(14)
O3 C12 H12B 106.2(11)
O3 C12 H12C 110.2(11)
H12A C12 H12B 109.9(18)
H12A C12 H12C 106.8(18)
H12B C12 H12C 110.5(16)
C1 C13 H13 106.6(10)
C14 C13 C1 114.33(12)
C14 C13 H13 107.1(10)
C18 C13 C1 110.12(12)
C18 C13 H13 108.2(10)
C18 C13 C14 110.28(13)
C13 C14 S1 121.21(15)
C13 C14 S1A 124.16(14)
C17 C14 S1 107.6(5)
C17 C14 C13 131.0(5)
C17A C14 S1A 108.4(6)
C17A C14 C13 127.1(6)
S1 C15 H15 120.9(19)
C16 C15 S1 117.68(19)
C16 C15 H15 121.4(19)
C16 C15 C17A 106.1(5)
C17A C15 H15 132(2)
S1A C16 H16 113.9(17)
C15 C16 S1A 118.07(19)
C15 C16 H16 128.0(17)
C15 C16 C17 106.8(5)
C17 C16 H16 125.0(17)
C14 C17 C16 112.8(8)
C14 C17 H17 116(2)
C16 C17 H17 131(2)
C14 C17A C15 112.1(9)
C14 C17A H17A 124(3)
C15 C17A H17A 124(3)
C13 C18 H18 118.4(11)
C19 C18 C13 125.07(16)
C19 C18 H18 116.5(11)
C18 C19 H19A 121.1(14)
C18 C19 H19B 119.8(11)
H19A C19 H19B 119.1(17)

loop_
_geom_bond_atom_site_label_1
_geom_bond_atom_site_label_2
_geom_bond_distance
S1 C14 1.681(3)
S1 C15 1.594(4)
S1A C14 1.688(3)
S1A C16 1.579(3)
O1 C2 1.2177(17)
O2 C11 1.2030(18)
O3 C11 1.3403(17)
O3 C12 1.452(2)
C1 C2 1.538(2)
C1 C10 1.539(2)
C1 C11 1.539(2)
C1 C13 1.5733(19)
C2 C3 1.492(2)
C3 C4 1.409(2)
C3 C8 1.406(2)
C4 H4 0.967(17)
C4 C5 1.380(2)
C5 H5 0.950(19)
C5 C6 1.394(2)
C6 H6 0.958(18)
C6 C7 1.385(2)
C7 H7 0.963(16)
C7 C8 1.405(2)
C8 C9 1.505(2)
C9 H9A 0.942(17)
C9 H9B 1.013(17)
C9 C10 1.527(2)
C10 H10A 0.977(17)
C10 H10B 0.966(18)
C12 H12A 0.96(2)
C12 H12B 1.03(2)
C12 H12C 1.02(2)
C13 H13 0.996(18)
C13 C14 1.511(2)
C13 C18 1.511(2)
C14 C17 1.418(11)
C14 C17A 1.391(12)
C15 H15 0.90(3)
C15 C16 1.334(3)
C15 C17A 1.517(15)
C16 H16 0.98(3)
C16 C17 1.476(12)
C17 H17 1.04(4)
C17A H17A 0.97(5)
C18 H18 0.950(18)
C18 C19 1.319(2)
C19 H19A 0.97(2)
C19 H19B 1.01(2)

loop_
_geom_hbond_atom_site_label_D
_geom_hbond_atom_site_label_H
_geom_hbond_atom_site_label_A
_geom_hbond_distance_DH
_geom_hbond_distance_HA
_geom_hbond_distance_DA
_geom_hbond_angle_DHA
_geom_hbond_site_symmetry_A
C12 H12B O1 1.03(2) 2.52(2) 3.539(2) 173.4(16) 3_756
